data_4110335
loop_
_publ_author_name
'Christian J. Doonan'
'David J. Nielsen'
'Paul D. Smith'
'Jonathan M. White'
'Graham N. George'
'Charles G. Young'

_publ_section_title
;
 Models for the Molybdenum Hydroxylases: Synthesis, Characterization and
 Reactivity of cis-Oxosulfido-Mo(VI) Complexes
;
_journal_name_full 'Journal of the American Chemical Society'
_journal_page_first 305
_journal_page_last 316
_journal_paper_doi 10.1021/ja056109u
_journal_volume 128
_journal_year 2006
_chemical_formula_sum 'C28 H41 B Mo N6 O2 S'
_chemical_formula_weight 632.49
_chemical_name_systematic
;
(2-sec-butylphenolato)-
{hydrotris(3-isopropylpyrazol-1-yl)borato}-
oxothiomolybdenum(VI)
;
_space_group_IT_number 2
_symmetry_cell_setting triclinic
_symmetry_space_group_name_Hall '-P 1'
_symmetry_space_group_name_H-M 'P -1'
_atom_sites_solution_hydrogens geom
_atom_sites_solution_primary direct
_atom_sites_solution_secondary difmap
_audit_creation_method SHELXL-97
_cell_angle_alpha 76.061(4)
_cell_angle_beta 77.347(3)
_cell_angle_gamma 75.608(3)
_cell_formula_units_Z 2
_cell_length_a 8.628(2)
_cell_length_b 12.607(3)
_cell_length_c 15.573(4)
_cell_measurement_reflns_used 1217
_cell_measurement_temperature 293(2)
_cell_measurement_theta_max 21.70
_cell_measurement_theta_min 2.47
_cell_volume 1569.5(7)
_computing_cell_refinement 'Bruker SMART'
_computing_data_collection 'Bruker SMART'
_computing_data_reduction 'Bruker SAINT'
_computing_molecular_graphics 'Bruker SHELXTL'
_computing_publication_material 'Bruker SHELXTL'
_computing_structure_refinement 'SHELXL-97 (Sheldrick, 1997)'
_computing_structure_solution 'Bruker SHELXTL'
_diffrn_ambient_temperature 293(2)
_diffrn_measured_fraction_theta_full 0.969
_diffrn_measured_fraction_theta_max 0.969
_diffrn_measurement_device_type 'CCD area detector'
_diffrn_measurement_method 'phi and omega scans'
_diffrn_radiation_monochromator graphite
_diffrn_radiation_source 'fine-focus sealed tube'
_diffrn_radiation_type MoK\a
_diffrn_radiation_wavelength 0.71073
_diffrn_reflns_av_R_equivalents 0.0739
_diffrn_reflns_av_sigmaI/netI 0.0995
_diffrn_reflns_limit_h_max 6
_diffrn_reflns_limit_h_min -9
_diffrn_reflns_limit_k_max 13
_diffrn_reflns_limit_k_min -13
_diffrn_reflns_limit_l_max 16
_diffrn_reflns_limit_l_min -16
_diffrn_reflns_number 5301
_diffrn_reflns_theta_full 22.50
_diffrn_reflns_theta_max 22.50
_diffrn_reflns_theta_min 1.37
_exptl_absorpt_coefficient_mu 0.518
_exptl_absorpt_correction_type none
_exptl_crystal_colour red/brown
_exptl_crystal_density_diffrn 1.336
_exptl_crystal_description plate
_exptl_crystal_F_000 658
_exptl_crystal_size_max 0.20
_exptl_crystal_size_mid 0.15
_exptl_crystal_size_min 0.07
_refine_diff_density_max 0.616
_refine_diff_density_min -0.521
_refine_diff_density_rms 0.080
_refine_ls_extinction_method none
_refine_ls_goodness_of_fit_ref 0.909
_refine_ls_hydrogen_treatment mixed
_refine_ls_matrix_type full
_refine_ls_number_parameters 352
_refine_ls_number_reflns 3978
_refine_ls_number_restraints 0
_refine_ls_restrained_S_all 0.909
_refine_ls_R_factor_all 0.0877
_refine_ls_R_factor_gt 0.0553
_refine_ls_shift/su_max 2.597
_refine_ls_shift/su_mean 0.163
_refine_ls_structure_factor_coef Fsqd
_refine_ls_weighting_details 'calc w=1/[\s^2^(Fo^2^)+(0.0689P)^2^+0.0000P] where P=(Fo^2^+2Fc^2^)/3'
_refine_ls_weighting_scheme calc
_refine_ls_wR_factor_gt 0.1252
_refine_ls_wR_factor_ref 0.1350
_reflns_number_gt 2638
_reflns_number_total 3978
_reflns_threshold_expression >2sigma(I)
_cod_data_source_file ja056109usi20050913_093818.cif
_cod_data_source_block TpiPrMoOS(OC6H4sBu-2)#(1)
_cod_original_cell_volume 1569.4(6)
_cod_original_sg_symbol_H-M 'P -1 '
_cod_database_code 4110335

loop_
_symmetry_equiv_pos_as_xyz
'x, y, z'
'-x, -y, -z'

loop_
_atom_site_label
_atom_site_type_symbol
_atom_site_fract_x
_atom_site_fract_y
_atom_site_fract_z
_atom_site_U_iso_or_equiv
_atom_site_adp_type
_atom_site_occupancy
_atom_site_symmetry_multiplicity
_atom_site_calc_flag
_atom_site_refinement_flags
Mo1 Mo 0.74142(7) 0.90212(5) 0.72468(4) 0.0482(2) Uani 1 1 d .
N21 N 0.5774(7) 0.8785(4) 0.8633(4) 0.0499(15) Uani 1 1 d .
O2 O 0.8737(5) 0.9266(4) 0.7797(3) 0.0586(13) Uani 1 1 d .
O1 O 0.7924(5) 0.7452(4) 0.7396(3) 0.0551(12) Uani 1 1 d .
N31 N 0.6003(7) 1.0720(5) 0.7287(4) 0.0526(15) Uani 1 1 d .
N11 N 0.5055(6) 0.8872(4) 0.6853(4) 0.0475(14) Uani 1 1 d .
S1 S 0.8417(2) 0.94883(18) 0.58666(13) 0.0704(6) Uani 1 1 d .
N12 N 0.3571(7) 0.9355(5) 0.7236(4) 0.0525(15) Uani 1 1 d .
N32 N 0.4392(7) 1.0931(5) 0.7586(3) 0.0525(15) Uani 1 1 d .
C13 C 0.2437(9) 0.9133(7) 0.6900(6) 0.067(2) Uani 1 1 d .
H13 H 0.1323 0.9375 0.7062 0.081 Uiso 1 1 calc R
C33 C 0.3890(10) 1.2034(7) 0.7555(5) 0.067(2) Uani 1 1 d .
H33 H 0.2827 1.2396 0.7727 0.081 Uiso 1 1 calc R
C1 C 0.7624(9) 0.6451(6) 0.7863(4) 0.0507(18) Uani 1 1 d .
C2 C 0.8941(10) 0.5573(7) 0.7944(5) 0.062(2) Uani 1 1 d .
C37 C 0.8340(13) 1.2674(9) 0.5864(7) 0.134(4) Uani 1 1 d .
H37A H 0.9457 1.2723 0.5654 0.201 Uiso 1 1 calc R
H37B H 0.7714 1.3388 0.5973 0.201 Uiso 1 1 calc R
H37C H 0.7935 1.2460 0.5418 0.201 Uiso 1 1 calc R
C36 C 0.8203(9) 1.1815(6) 0.6723(5) 0.065(2) Uani 1 1 d .
H36 H 0.8834 1.1093 0.6593 0.077 Uiso 1 1 calc R
C35 C 0.6505(10) 1.1707(7) 0.7055(5) 0.059(2) Uani 1 1 d .
C34 C 0.5160(11) 1.2531(7) 0.7236(5) 0.064(2) Uani 1 1 d .
H34 H 0.5140 1.3290 0.7152 0.077 Uiso 1 1 calc R
N22 N 0.4195(7) 0.9240(5) 0.8753(4) 0.0561(16) Uani 1 1 d .
C6 C 0.6080(9) 0.6343(6) 0.8243(5) 0.060(2) Uani 1 1 d .
H6 H 0.5220 0.6954 0.8178 0.071 Uiso 1 1 calc R
C25 C 0.6156(9) 0.8224(6) 0.9434(5) 0.0564(19) Uani 1 1 d .
C15 C 0.4801(9) 0.8350(6) 0.6259(5) 0.0547(19) Uani 1 1 d .
C14 C 0.3152(10) 0.8507(6) 0.6289(5) 0.063(2) Uani 1 1 d .
H14 H 0.2641 0.8231 0.5949 0.076 Uiso 1 1 calc R
C26 C 0.7805(9) 0.7613(6) 0.9571(5) 0.063(2) Uani 1 1 d .
H26 H 0.8421 0.7476 0.8986 0.076 Uiso 1 1 calc R
C18 C 0.6230(10) 0.8322(8) 0.4701(5) 0.091(3) Uani 1 1 d .
H18A H 0.7096 0.7907 0.4334 0.137 Uiso 1 1 calc R
H18B H 0.6439 0.9049 0.4653 0.137 Uiso 1 1 calc R
H18C H 0.5223 0.8398 0.4501 0.137 Uiso 1 1 calc R
C4 C 0.7027(14) 0.4441(8) 0.8826(6) 0.088(3) Uani 1 1 d .
H4 H 0.6828 0.3750 0.9147 0.105 Uiso 1 1 calc R
C5 C 0.5802(11) 0.5303(8) 0.8731(5) 0.076(2) Uani 1 1 d .
H5 H 0.4750 0.5218 0.8989 0.091 Uiso 1 1 calc R
C16 C 0.6121(10) 0.7708(7) 0.5670(5) 0.068(2) Uani 1 1 d .
H16 H 0.7152 0.7651 0.5861 0.081 Uiso 1 1 calc R
C28 C 0.7767(11) 0.6483(6) 1.0190(5) 0.082(3) Uani 1 1 d .
H28A H 0.8853 0.6102 1.0268 0.123 Uiso 1 1 calc R
H28B H 0.7297 0.6046 0.9931 0.123 Uiso 1 1 calc R
H28C H 0.7127 0.6588 1.0763 0.123 Uiso 1 1 calc R
C27 C 0.8701(11) 0.8284(7) 0.9915(6) 0.091(3) Uani 1 1 d .
H27A H 0.9754 0.7846 1.0009 0.136 Uiso 1 1 calc R
H27B H 0.8093 0.8472 1.0472 0.136 Uiso 1 1 calc R
H27C H 0.8820 0.8956 0.9482 0.136 Uiso 1 1 calc R
C17 C 0.5878(11) 0.6528(7) 0.5758(6) 0.095(3) Uani 1 1 d .
H17A H 0.6772 0.6128 0.5394 0.142 Uiso 1 1 calc R
H17B H 0.4885 0.6562 0.5560 0.142 Uiso 1 1 calc R
H17C H 0.5825 0.6149 0.6374 0.142 Uiso 1 1 calc R
C3 C 0.8571(13) 0.4547(7) 0.8463(6) 0.082(3) Uani 1 1 d .
H3 H 0.9414 0.3931 0.8557 0.099 Uiso 1 1 calc R
B1 B 0.3439(10) 1.0005(7) 0.7955(6) 0.061(2) Uani 1 1 d .
H1 H 0.2297 1.0325 0.8157 0.073 Uiso 1 1 calc R
C7 C 1.0673(12) 0.5638(9) 0.7558(7) 0.100(3) Uani 1 1 d .
C38 C 0.8904(12) 1.2096(9) 0.7412(7) 0.123(4) Uani 1 1 d .
H38A H 1.0013 1.2154 0.7180 0.184 Uiso 1 1 calc R
H38B H 0.8861 1.1519 0.7942 0.184 Uiso 1 1 calc R
H38C H 0.8291 1.2795 0.7559 0.184 Uiso 1 1 calc R
C23 C 0.3569(10) 0.8985(6) 0.9616(5) 0.071(2) Uani 1 1 d .
H23 H 0.2488 0.9202 0.9870 0.086 Uiso 1 1 calc R
C24 C 0.4778(10) 0.8351(7) 1.0066(5) 0.072(2) Uani 1 1 d .
H24 H 0.4687 0.8062 1.0679 0.086 Uiso 1 1 calc R
C8 C 1.1428(11) 0.6190(8) 0.8041(7) 0.108(3) Uani 1 1 d .
H8A H 1.1034 0.6006 0.8673 0.162 Uiso 1 1 calc R
H8B H 1.1155 0.6984 0.7837 0.162 Uiso 1 1 calc R
H8C H 1.2585 0.5939 0.7927 0.162 Uiso 1 1 calc R
C10 C 1.0631(16) 0.5017(11) 0.6171(7) 0.157(5) Uani 1 1 d .
H10A H 1.0953 0.5250 0.5536 0.235 Uiso 1 1 calc R
H10B H 0.9483 0.5045 0.6304 0.235 Uiso 1 1 calc R
H10C H 1.1199 0.4266 0.6362 0.235 Uiso 1 1 calc R
C9 C 1.1010(15) 0.5734(13) 0.6627(9) 0.168(5) Uani 1 1 d .
H9A H 1.2169 0.5699 0.6451 0.202 Uiso 1 1 calc R
H9B H 1.0483 0.6485 0.6376 0.202 Uiso 1 1 calc R

loop_
_atom_site_aniso_label
_atom_site_aniso_U_11
_atom_site_aniso_U_22
_atom_site_aniso_U_33
_atom_site_aniso_U_23
_atom_site_aniso_U_13
_atom_site_aniso_U_12
Mo1 0.0471(4) 0.0527(4) 0.0374(4) -0.0002(3) 0.0045(3) -0.0157(3)
N21 0.050(4) 0.044(3) 0.049(4) -0.003(3) -0.004(3) -0.008(3)
O2 0.054(3) 0.062(3) 0.055(3) -0.001(2) -0.007(2) -0.016(2)
O1 0.057(3) 0.047(3) 0.053(3) -0.005(2) 0.009(2) -0.015(2)
N31 0.053(4) 0.056(4) 0.040(4) -0.002(3) 0.004(3) -0.013(3)
N11 0.042(4) 0.054(4) 0.043(4) -0.005(3) 0.004(3) -0.018(3)
S1 0.0735(14) 0.0822(15) 0.0530(13) -0.0058(11) 0.0101(10) -0.0371(12)
N12 0.041(4) 0.055(4) 0.056(4) -0.008(3) 0.004(3) -0.016(3)
N32 0.058(4) 0.056(4) 0.037(3) 0.004(3) -0.006(3) -0.013(3)
C13 0.041(5) 0.076(6) 0.078(6) -0.002(5) -0.009(4) -0.015(4)
C33 0.084(6) 0.059(6) 0.049(5) -0.005(4) -0.010(4) -0.002(5)
C1 0.060(5) 0.057(5) 0.037(4) -0.011(4) 0.000(4) -0.022(4)
C2 0.071(6) 0.058(5) 0.063(6) -0.023(4) -0.015(4) -0.010(5)
C37 0.141(9) 0.156(11) 0.101(9) 0.033(7) -0.010(7) -0.089(8)
C36 0.079(6) 0.065(5) 0.054(5) 0.004(4) -0.014(4) -0.035(4)
C35 0.079(6) 0.057(5) 0.042(5) -0.003(4) -0.005(4) -0.023(5)
C34 0.091(6) 0.048(5) 0.052(5) -0.003(4) -0.011(4) -0.019(5)
N22 0.055(4) 0.058(4) 0.047(4) -0.006(3) 0.002(3) -0.012(3)
C6 0.070(5) 0.065(5) 0.044(5) -0.004(4) -0.009(4) -0.021(4)
C25 0.072(5) 0.057(5) 0.039(5) -0.004(4) -0.010(4) -0.016(4)
C15 0.054(5) 0.059(5) 0.046(5) 0.003(4) 0.001(4) -0.022(4)
C14 0.068(6) 0.066(6) 0.060(5) -0.011(4) -0.008(4) -0.022(4)
C26 0.084(6) 0.059(5) 0.045(5) -0.013(4) -0.014(4) -0.008(4)
C18 0.101(7) 0.122(8) 0.045(5) -0.010(5) -0.004(5) -0.025(6)
C4 0.126(9) 0.069(7) 0.072(7) 0.001(5) -0.014(6) -0.046(7)
C5 0.084(6) 0.081(7) 0.068(6) 0.001(5) -0.006(5) -0.047(6)
C16 0.075(5) 0.077(6) 0.050(5) -0.012(4) -0.007(4) -0.019(5)
C28 0.122(7) 0.071(6) 0.057(5) 0.003(4) -0.031(5) -0.026(5)
C27 0.113(7) 0.089(7) 0.082(7) -0.014(5) -0.040(6) -0.023(6)
C17 0.117(8) 0.079(7) 0.087(7) -0.029(5) -0.005(6) -0.016(6)
C3 0.116(8) 0.047(5) 0.087(7) -0.011(5) -0.039(6) -0.005(5)
B1 0.036(5) 0.067(6) 0.066(6) -0.012(5) 0.007(4) -0.003(4)
C7 0.086(7) 0.134(9) 0.081(7) -0.039(6) 0.004(6) -0.028(7)
C38 0.113(8) 0.153(11) 0.125(10) -0.034(8) -0.026(7) -0.058(8)
C23 0.072(6) 0.062(5) 0.058(6) -0.009(4) 0.023(5) -0.006(5)
C24 0.086(6) 0.076(6) 0.038(5) 0.001(4) 0.006(5) -0.015(5)
C8 0.082(7) 0.119(8) 0.116(9) 0.011(7) -0.016(6) -0.042(6)
C10 0.228(14) 0.166(12) 0.092(9) -0.063(8) 0.045(9) -0.099(11)
C9 0.137(10) 0.255(16) 0.122(13) -0.039(11) 0.032(9) -0.101(10)

loop_
_atom_type_symbol
_atom_type_description
_atom_type_scat_dispersion_real
_atom_type_scat_dispersion_imag
_atom_type_scat_source
C C 0.0033 0.0016 'International Tables Vol C Tables 4.2.6.8 and 6.1.1.4'
H H 0.0000 0.0000 'International Tables Vol C Tables 4.2.6.8 and 6.1.1.4'
B B 0.0013 0.0007 'International Tables Vol C Tables 4.2.6.8 and 6.1.1.4'
N N 0.0061 0.0033 'International Tables Vol C Tables 4.2.6.8 and 6.1.1.4'
O O 0.0106 0.0060 'International Tables Vol C Tables 4.2.6.8 and 6.1.1.4'
S S 0.1246 0.1234 'International Tables Vol C Tables 4.2.6.8 and 6.1.1.4'
Mo Mo -1.6832 0.6857 'International Tables Vol C Tables 4.2.6.8 and 6.1.1.4'

loop_
_geom_angle_atom_site_label_1
_geom_angle_atom_site_label_2
_geom_angle_atom_site_label_3
_geom_angle
O2 Mo1 O1 102.4(2)
O2 Mo1 S1 103.67(16)
O1 Mo1 S1 100.76(15)
O2 Mo1 N31 88.9(2)
O1 Mo1 N31 160.31(19)
S1 Mo1 N31 91.97(15)
O2 Mo1 N21 85.2(2)
O1 Mo1 N21 87.08(18)
S1 Mo1 N21 166.38(15)
N31 Mo1 N21 77.75(19)
O2 Mo1 N11 162.7(2)
O1 Mo1 N11 84.29(19)
S1 Mo1 N11 90.45(14)
N31 Mo1 N11 80.6(2)
N21 Mo1 N11 79.19(19)
C25 N21 N22 108.0(6)
C25 N21 Mo1 129.6(5)
N22 N21 Mo1 122.4(4)
C1 O1 Mo1 148.9(4)
N32 N31 C35 108.2(6)
N32 N31 Mo1 122.2(4)
C35 N31 Mo1 129.6(5)
C15 N11 N12 105.9(5)
C15 N11 Mo1 131.8(5)
N12 N11 Mo1 122.3(4)
C13 N12 N11 110.2(6)
C13 N12 B1 130.8(7)
N11 N12 B1 119.0(6)
N31 N32 C33 108.2(6)
N31 N32 B1 122.3(6)
C33 N32 B1 129.3(7)
N12 C13 C14 108.6(7)
N12 C13 H13 125.7
C14 C13 H13 125.7
N32 C33 C34 109.3(7)
N32 C33 H33 125.3
C34 C33 H33 125.4
O1 C1 C6 120.2(7)
O1 C1 C2 117.1(6)
C6 C1 C2 122.6(7)
C3 C2 C1 115.1(7)
C3 C2 C7 119.5(8)
C1 C2 C7 125.4(8)
C36 C37 H37A 109.4
C36 C37 H37B 109.6
H37A C37 H37B 109.5
C36 C37 H37C 109.4
H37A C37 H37C 109.5
H37B C37 H37C 109.5
C35 C36 C38 111.3(7)
C35 C36 C37 110.9(7)
C38 C36 C37 110.6(8)
C35 C36 H36 107.9
C38 C36 H36 108.0
C37 C36 H36 108.1
N31 C35 C34 107.1(7)
N31 C35 C36 124.3(7)
C34 C35 C36 128.5(8)
C35 C34 C33 107.2(7)
C35 C34 H34 126.5
C33 C34 H34 126.3
C23 N22 N21 109.3(6)
C23 N22 B1 131.1(7)
N21 N22 B1 119.4(6)
C1 C6 C5 119.2(8)
C1 C6 H6 120.4
C5 C6 H6 120.4
N21 C25 C24 108.1(7)
N21 C25 C26 123.9(7)
C24 C25 C26 128.0(7)
N11 C15 C14 108.8(7)
N11 C15 C16 124.3(7)
C14 C15 C16 126.9(8)
C15 C14 C13 106.5(7)
C15 C14 H14 126.8
C13 C14 H14 126.7
C25 C26 C28 111.1(7)
C25 C26 C27 112.6(6)
C28 C26 C27 110.8(6)
C25 C26 H26 107.3
C28 C26 H26 107.4
C27 C26 H26 107.4
C16 C18 H18A 109.5
C16 C18 H18B 109.5
H18A C18 H18B 109.5
C16 C18 H18C 109.5
H18A C18 H18C 109.5
H18B C18 H18C 109.5
C3 C4 C5 120.9(9)
C3 C4 H4 119.5
C5 C4 H4 119.6
C6 C5 C4 120.2(8)
C6 C5 H5 119.9
C4 C5 H5 119.8
C15 C16 C18 110.5(7)
C15 C16 C17 111.6(7)
C18 C16 C17 110.6(7)
C15 C16 H16 108.0
C18 C16 H16 108.0
C17 C16 H16 107.9
C26 C28 H28A 109.4
C26 C28 H28B 109.5
H28A C28 H28B 109.5
C26 C28 H28C 109.5
H28A C28 H28C 109.5
H28B C28 H28C 109.5
C26 C27 H27A 109.5
C26 C27 H27B 109.5
H27A C27 H27B 109.5
C26 C27 H27C 109.4
H27A C27 H27C 109.5
H27B C27 H27C 109.5
C16 C17 H17A 109.6
C16 C17 H17B 109.4
H17A C17 H17B 109.5
C16 C17 H17C 109.4
H17A C17 H17C 109.5
H17B C17 H17C 109.5
C4 C3 C2 122.0(8)
C4 C3 H3 119.0
C2 C3 H3 119.1
N32 B1 N12 109.7(6)
N32 B1 N22 107.0(6)
N12 B1 N22 110.2(6)
N32 B1 H1 110.0
N12 B1 H1 110.0
N22 B1 H1 109.9
C9 C7 C8 123.3(10)
C9 C7 C2 112.7(9)
C8 C7 C2 114.8(8)
C36 C38 H38A 109.4
C36 C38 H38B 109.6
H38A C38 H38B 109.5
C36 C38 H38C 109.5
H38A C38 H38C 109.5
H38B C38 H38C 109.5
N22 C23 C24 108.4(7)
N22 C23 H23 125.9
C24 C23 H23 125.8
C23 C24 C25 106.2(7)
C23 C24 H24 126.9
C25 C24 H24 126.9
C7 C8 H8A 109.7
C7 C8 H8B 109.0
H8A C8 H8B 109.5
C7 C8 H8C 109.7
H8A C8 H8C 109.5
H8B C8 H8C 109.5
C9 C10 H10A 109.9
C9 C10 H10B 109.6
H10A C10 H10B 109.5
C9 C10 H10C 108.9
H10A C10 H10C 109.5
H10B C10 H10C 109.5
C7 C9 C10 124.1(12)
C7 C9 H9A 107.1
C10 C9 H9A 106.6
C7 C9 H9B 105.4
C10 C9 H9B 105.9
H9A C9 H9B 106.5

loop_
_geom_bond_atom_site_label_1
_geom_bond_atom_site_label_2
_geom_bond_distance
Mo1 O2 1.692(5)
Mo1 O1 1.885(4)
Mo1 S1 2.132(2)
Mo1 N31 2.193(6)
Mo1 N21 2.305(5)
Mo1 N11 2.312(5)
N21 C25 1.342(8)
N21 N22 1.331(7)
O1 C1 1.352(8)
N31 N32 1.346(7)
N31 C35 1.359(9)
N11 C15 1.338(8)
N11 N12 1.349(7)
N12 C13 1.319(9)
N12 B1 1.509(10)
N32 C33 1.341(9)
N32 B1 1.522(10)
C13 C14 1.331(10)
C13 H13 0.9300
C33 C34 1.339(10)
C33 H33 0.9300
C1 C6 1.360(9)
C1 C2 1.380(9)
C2 C3 1.419(11)
C2 C7 1.499(12)
C37 C36 1.508(11)
C37 H37A 0.9600
C37 H37B 0.9600
C37 H37C 0.9600
C36 C35 1.472(10)
C36 C38 1.490(11)
C36 H36 0.9800
C35 C34 1.380(10)
C34 H34 0.9300
N22 C23 1.327(8)
N22 B1 1.539(10)
C6 C5 1.397(10)
C6 H6 0.9300
C25 C24 1.370(9)
C25 C26 1.475(10)
C15 C14 1.378(9)
C15 C16 1.495(10)
C14 H14 0.9300
C26 C28 1.519(10)
C26 C27 1.524(10)
C26 H26 0.9800
C18 C16 1.516(10)
C18 H18A 0.9600
C18 H18B 0.9600
C18 H18C 0.9600
C4 C3 1.355(11)
C4 C5 1.319(11)
C4 H4 0.9300
C5 H5 0.9300
C16 C17 1.524(11)
C16 H16 0.9800
C28 H28A 0.9600
C28 H28B 0.9600
C28 H28C 0.9600
C27 H27A 0.9600
C27 H27B 0.9600
C27 H27C 0.9600
C17 H17A 0.9600
C17 H17B 0.9600
C17 H17C 0.9600
C3 H3 0.9300
B1 H1 0.9800
C7 C9 1.397(14)
C7 C8 1.471(13)
C38 H38A 0.9600
C38 H38B 0.9600
C38 H38C 0.9600
C23 C24 1.362(10)
C23 H23 0.9300
C24 H24 0.9300
C8 H8A 0.9600
C8 H8B 0.9600
C8 H8C 0.9600
C10 C9 1.410(14)
C10 H10A 0.9600
C10 H10B 0.9600
C10 H10C 0.9600
C9 H9A 0.9700
C9 H9B 0.9700
